data_7710983
loop_
_publ_author_name
'Zhilin, Egor'
'Ananyev, Ivan V.'
'Pivkina, Alla N.'
'Fershtat, Leonid'

_publ_section_title
;
 Renaissance of Dinitroazetidine: Novel Hybrid Energetic Boosters and
 Oxidizers
;
_journal_name_full 'Dalton Transactions'
_journal_paper_doi 10.1039/D2DT02445D
_journal_year 2022
_chemical_formula_moiety 'C6 H4 N6 O9'
_chemical_formula_sum 'C6 H4 N6 O9'
_chemical_formula_weight 304.15
_space_group_crystal_system monoclinic
_space_group_IT_number 15
_space_group_name_Hall '-C 2yc'
_space_group_name_H-M_alt 'C 1 2/c 1'
_atom_sites_solution_hydrogens difmap
_audit_creation_method SHELXL-2014/6
_audit_update_record
;
2022-06-17 deposited with the CCDC.	2022-08-16 downloaded from the CCDC.
;
_cell_angle_alpha 90
_cell_angle_beta 92.986(2)
_cell_angle_gamma 90
_cell_formula_units_Z 8
_cell_length_a 35.7181(13)
_cell_length_b 5.4680(2)
_cell_length_c 11.2106(4)
_cell_measurement_reflns_used 242
_cell_measurement_temperature 100(2)
_cell_measurement_theta_max 25
_cell_measurement_theta_min 3
_cell_volume 2186.53(14)
_computing_cell_refinement 'Bruker SAINT'
_computing_data_collection 'Bruker APEX II'
_computing_data_reduction 'Bruker SAINT'
_computing_molecular_graphics 'Bruker SHELXTL'
_computing_publication_material 'Bruker SHELXTL'
_computing_structure_refinement 'SHELXL-97 (Sheldrick, 1997)'
_computing_structure_solution 'SHELXS-97 (Sheldrick, 1997)'
_diffrn_ambient_temperature 100(2)
_diffrn_measured_fraction_theta_full 0.996
_diffrn_measured_fraction_theta_max 0.995
_diffrn_measurement_device_type 'Bruker APEX II CCD area detector''
_diffrn_measurement_method 'omega scans'
_diffrn_radiation_type MoK\a
_diffrn_radiation_wavelength 0.71073
_diffrn_reflns_av_R_equivalents 0.1043
_diffrn_reflns_av_unetI/netI 0.0435
_diffrn_reflns_Laue_measured_fraction_full 0.996
_diffrn_reflns_Laue_measured_fraction_max 0.995
_diffrn_reflns_limit_h_max 48
_diffrn_reflns_limit_h_min -50
_diffrn_reflns_limit_k_max 7
_diffrn_reflns_limit_k_min -7
_diffrn_reflns_limit_l_max 15
_diffrn_reflns_limit_l_min -15
_diffrn_reflns_number 36666
_diffrn_reflns_point_group_measured_fraction_full 0.996
_diffrn_reflns_point_group_measured_fraction_max 0.995
_diffrn_reflns_theta_full 25.242
_diffrn_reflns_theta_max 30.128
_diffrn_reflns_theta_min 2.284
_exptl_absorpt_coefficient_mu 0.176
_exptl_absorpt_correction_T_max 0.987
_exptl_absorpt_correction_T_min 0.958
_exptl_absorpt_correction_type multi-scan
_exptl_absorpt_process_details SADABS
_exptl_crystal_colour colorless
_exptl_crystal_density_diffrn 1.848
_exptl_crystal_description prism
_exptl_crystal_F_000 1232
_exptl_crystal_size_max 0.211
_exptl_crystal_size_mid 0.143
_exptl_crystal_size_min 0.102
_refine_diff_density_max 0.363
_refine_diff_density_min -0.245
_refine_diff_density_rms 0.053
_refine_ls_extinction_method none
_refine_ls_goodness_of_fit_ref 1.030
_refine_ls_hydrogen_treatment refall
_refine_ls_matrix_type full
_refine_ls_number_parameters 206
_refine_ls_number_reflns 3208
_refine_ls_number_restraints 0
_refine_ls_restrained_S_all 1.030
_refine_ls_R_factor_all 0.0509
_refine_ls_R_factor_gt 0.0389
_refine_ls_shift/su_max 0.001
_refine_ls_shift/su_mean 0.000
_refine_ls_structure_factor_coef Fsqd
_refine_ls_weighting_details 'w=1/[\s^2^(Fo^2^)+(0.0436P)^2^+1.0637P] where P=(Fo^2^+2Fc^2^)/3'
_refine_ls_weighting_scheme calc
_refine_ls_wR_factor_gt 0.0914
_refine_ls_wR_factor_ref 0.0950
_reflns_Friedel_coverage 0.000
_reflns_number_gt 2610
_reflns_number_total 3208
_reflns_threshold_expression I>2\s(I)
_cod_data_source_file d2dt02445d2.cif
_cod_data_source_block a
_cod_original_sg_symbol_H-M 'C 2/c'
_cod_database_code 7710983
_shelx_space_group_comment
;
The symmetry employed for this shelxl refinement is uniquely defined
by the following loop, which should always be used as a source of
symmetry information in preference to the above space-group names.
They are only intended as comments.
;
_shelx_estimated_absorpt_t_min 0.964
_shelx_estimated_absorpt_t_max 0.982
_shelxl_version_number 2014/6

loop_
_space_group_symop_operation_xyz
'x, y, z'
'-x, y, -z+1/2'
'x+1/2, y+1/2, z'
'-x+1/2, y+1/2, -z+1/2'
'-x, -y, -z'
'x, -y, z-1/2'
'-x+1/2, -y+1/2, -z'
'x+1/2, -y+1/2, z-1/2'

loop_
_atom_site_label
_atom_site_type_symbol
_atom_site_fract_x
_atom_site_fract_y
_atom_site_fract_z
_atom_site_U_iso_or_equiv
_atom_site_adp_type
_atom_site_occupancy
_atom_site_site_symmetry_order
_atom_site_calc_flag
_atom_site_refinement_flags_posn
_atom_site_refinement_flags_adp
_atom_site_refinement_flags_occupancy
_atom_site_disorder_assembly
_atom_site_disorder_group
O4 O 0.25691(2) 0.16420(16) 0.15383(8) 0.01583(19) Uani 1 1 d . . . . .
O3 O 0.30236(3) 0.16823(15) 0.03108(8) 0.01558(19) Uani 1 1 d . . . . .
O2 O 0.28222(2) 0.66984(16) 0.10984(8) 0.01486(19) Uani 1 1 d . . . . .
O1 O 0.32168(3) 0.76007(15) 0.25804(8) 0.01588(19) Uani 1 1 d . . . . .
N1 N 0.35060(3) 0.23167(18) 0.35084(9) 0.0115(2) Uani 1 1 d . . . . .
C3 C 0.31006(3) 0.2835(2) 0.34811(10) 0.0107(2) Uani 1 1 d . . . . .
O5 O 0.36559(3) 0.28283(18) 0.54785(8) 0.0186(2) Uani 1 1 d . . . . .
N3 N 0.28866(3) 0.21364(17) 0.12595(9) 0.0109(2) Uani 1 1 d . . . . .
O6 O 0.47013(3) 0.0736(2) 0.36728(10) 0.0274(2) Uani 1 1 d . . . . .
O7 O 0.41602(3) -0.07815(19) 0.27348(9) 0.0275(2) Uani 1 1 d . . . . .
N2 N 0.30473(3) 0.61768(17) 0.19112(9) 0.0109(2) Uani 1 1 d . . . . .
O8 O 0.42522(3) 0.6876(2) 0.55254(11) 0.0311(3) Uani 1 1 d . . . . .
N4 N 0.42888(3) 0.0650(2) 0.34660(10) 0.0206(2) Uani 1 1 d . . . . .
N5 N 0.47824(3) 0.2376(2) 0.45648(12) 0.0261(3) Uani 1 1 d . . . . .
C2 C 0.31284(3) 0.35109(19) 0.21580(10) 0.0091(2) Uani 1 1 d . . . . .
C1 C 0.35467(3) 0.2843(2) 0.22271(11) 0.0120(2) Uani 1 1 d . . . . .
O9 O 0.46372(4) 0.4806(2) 0.67105(10) 0.0382(3) Uani 1 1 d . . . . .
N6 N 0.44507(3) 0.5117(2) 0.57859(11) 0.0242(3) Uani 1 1 d . . . . .
C4 C 0.37449(3) 0.2514(2) 0.44542(11) 0.0126(2) Uani 1 1 d . . . . .
C5 C 0.41500(4) 0.2248(2) 0.42199(12) 0.0164(2) Uani 1 1 d . . . . .
C6 C 0.44633(4) 0.3215(3) 0.48730(12) 0.0195(3) Uani 1 1 d . . . . .
H3B H 0.3037(4) 0.414(3) 0.3980(13) 0.012(3) Uiso 1 1 d . . . . .
H1B H 0.3600(4) 0.143(3) 0.1753(14) 0.014(4) Uiso 1 1 d . . . . .
H3A H 0.2944(4) 0.141(3) 0.3615(13) 0.011(3) Uiso 1 1 d . . . . .
H1A H 0.3697(4) 0.417(3) 0.2077(13) 0.013(4) Uiso 1 1 d . . . . .

loop_
_atom_site_aniso_label
_atom_site_aniso_U_11
_atom_site_aniso_U_22
_atom_site_aniso_U_33
_atom_site_aniso_U_23
_atom_site_aniso_U_13
_atom_site_aniso_U_12
O4 0.0127(4) 0.0161(4) 0.0184(5) 0.0000(4) -0.0007(3) -0.0019(3)
O3 0.0248(5) 0.0145(4) 0.0075(4) -0.0016(3) 0.0010(3) 0.0012(3)
O2 0.0188(4) 0.0143(4) 0.0113(4) 0.0027(3) -0.0007(4) 0.0031(3)
O1 0.0215(5) 0.0121(4) 0.0141(4) -0.0038(3) 0.0023(4) -0.0040(3)
N1 0.0120(5) 0.0154(4) 0.0071(4) 0.0007(4) 0.0012(4) 0.0006(4)
C3 0.0118(5) 0.0127(5) 0.0074(5) 0.0007(4) -0.0005(4) 0.0010(4)
O5 0.0173(5) 0.0297(5) 0.0088(4) -0.0036(4) -0.0004(3) -0.0001(4)
N3 0.0154(5) 0.0086(4) 0.0084(4) 0.0000(3) -0.0008(4) 0.0011(3)
O6 0.0157(5) 0.0375(6) 0.0290(6) 0.0002(5) 0.0019(4) 0.0097(4)
O7 0.0281(6) 0.0304(5) 0.0236(5) -0.0098(4) -0.0014(4) 0.0109(4)
N2 0.0153(5) 0.0097(4) 0.0080(4) -0.0003(3) 0.0042(4) -0.0005(3)
O8 0.0253(6) 0.0333(6) 0.0350(6) -0.0082(5) 0.0046(5) -0.0021(4)
N4 0.0164(5) 0.0273(6) 0.0180(6) 0.0011(5) 0.0001(4) 0.0076(4)
N5 0.0174(6) 0.0364(7) 0.0242(7) 0.0032(5) -0.0007(5) 0.0013(5)
C2 0.0123(5) 0.0081(4) 0.0068(5) -0.0006(4) -0.0002(4) 0.0002(4)
C1 0.0123(5) 0.0158(5) 0.0077(5) 0.0010(4) 0.0001(4) 0.0008(4)
O9 0.0420(7) 0.0507(7) 0.0207(5) 0.0030(5) -0.0102(5) -0.0219(6)
N6 0.0197(6) 0.0343(6) 0.0188(6) -0.0010(5) 0.0018(5) -0.0133(5)
C4 0.0131(5) 0.0142(5) 0.0104(5) 0.0003(4) 0.0003(4) -0.0002(4)
C5 0.0152(6) 0.0217(6) 0.0119(6) 0.0010(5) -0.0009(5) 0.0025(4)
C6 0.0152(6) 0.0268(6) 0.0162(6) 0.0043(5) -0.0009(5) -0.0012(5)

loop_
_atom_type_symbol
_atom_type_description
_atom_type_scat_dispersion_real
_atom_type_scat_dispersion_imag
_atom_type_scat_source
C C 0.0033 0.0016 'International Tables Vol C Tables 4.2.6.8 and 6.1.1.4'
H H 0.0000 0.0000 'International Tables Vol C Tables 4.2.6.8 and 6.1.1.4'
N N 0.0061 0.0033 'International Tables Vol C Tables 4.2.6.8 and 6.1.1.4'
O O 0.0106 0.0060 'International Tables Vol C Tables 4.2.6.8 and 6.1.1.4'

loop_
_geom_angle_atom_site_label_1
_geom_angle_atom_site_label_2
_geom_angle_atom_site_label_3
_geom_angle
_geom_angle_site_symmetry_1
_geom_angle_site_symmetry_3
_geom_angle_publ_flag
C4 N1 C3 126.12(10) . . ?
C4 N1 C1 131.80(10) . . ?
C3 N1 C1 95.09(9) . . ?
N1 C3 C2 87.34(8) . . ?
N1 C3 H3B 113.7(9) . . ?
C2 C3 H3B 114.9(9) . . ?
N1 C3 H3A 114.4(9) . . ?
C2 C3 H3A 114.0(9) . . ?
H3B C3 H3A 110.8(12) . . ?
O3 N3 O4 126.73(10) . . ?
O3 N3 C2 116.49(10) . . ?
O4 N3 C2 116.75(9) . . ?
N5 O6 N4 107.90(9) . . ?
O2 N2 O1 126.73(10) . . ?
O2 N2 C2 118.46(9) . . ?
O1 N2 C2 114.80(9) . . ?
O7 N4 C5 135.79(12) . . ?
O7 N4 O6 117.88(10) . . ?
C5 N4 O6 106.30(11) . . ?
C6 N5 O6 105.86(11) . . ?
N3 C2 N2 105.27(9) . . ?
N3 C2 C1 116.16(9) . . ?
N2 C2 C1 114.57(9) . . ?
N3 C2 C3 117.73(9) . . ?
N2 C2 C3 112.82(9) . . ?
C1 C2 C3 90.32(9) . . ?
N1 C1 C2 87.17(8) . . ?
N1 C1 H1B 114.4(9) . . ?
C2 C1 H1B 112.5(9) . . ?
N1 C1 H1A 114.7(9) . . ?
C2 C1 H1A 112.1(9) . . ?
H1B C1 H1A 113.4(13) . . ?
O9 N6 O8 126.87(14) . . ?
O9 N6 C6 117.55(13) . . ?
O8 N6 C6 115.57(12) . . ?
O5 C4 N1 125.05(11) . . ?
O5 C4 C5 118.84(11) . . ?
N1 C4 C5 116.08(11) . . ?
N4 C5 C6 105.36(11) . . ?
N4 C5 C4 124.99(12) . . ?
C6 C5 C4 128.61(12) . . ?
N5 C6 C5 114.56(13) . . ?
N5 C6 N6 119.99(12) . . ?
C5 C6 N6 125.35(12) . . ?

loop_
_geom_bond_atom_site_label_1
_geom_bond_atom_site_label_2
_geom_bond_distance
_geom_bond_site_symmetry_2
_geom_bond_publ_flag
O4 N3 1.2221(13) . ?
O3 N3 1.2193(13) . ?
O2 N2 1.2171(13) . ?
O1 N2 1.2199(13) . ?
N1 C4 1.3303(16) . ?
N1 C3 1.4740(15) . ?
N1 C1 1.4796(15) . ?
C3 C2 1.5369(16) . ?
C3 H3B 0.943(15) . ?
C3 H3A 0.977(15) . ?
O5 C4 1.2194(15) . ?
N3 C2 1.4949(15) . ?
O6 N5 1.3631(17) . ?
O6 N4 1.4804(15) . ?
O7 N4 1.2068(16) . ?
N2 C2 1.5090(14) . ?
O8 N6 1.2211(17) . ?
N4 C5 1.3295(17) . ?
N5 C6 1.2922(18) . ?
C2 C1 1.5362(16) . ?
C1 H1B 0.961(15) . ?
C1 H1A 0.923(15) . ?
O9 N6 1.2145(16) . ?
N6 C6 1.4612(19) . ?
C4 C5 1.4913(17) . ?
C5 C6 1.4081(19) . ?

loop_
_geom_torsion_atom_site_label_1
_geom_torsion_atom_site_label_2
_geom_torsion_atom_site_label_3
_geom_torsion_atom_site_label_4
_geom_torsion
_geom_torsion_site_symmetry_1
_geom_torsion_site_symmetry_2
_geom_torsion_site_symmetry_3
_geom_torsion_site_symmetry_4
_geom_torsion_publ_flag
C4 N1 C3 C2 151.05(11) . . . . ?
C1 N1 C3 C2 -2.24(9) . . . . ?
N5 O6 N4 O7 -177.14(12) . . . . ?
N5 O6 N4 C5 1.02(14) . . . . ?
N4 O6 N5 C6 -0.24(14) . . . . ?
O3 N3 C2 N2 90.09(11) . . . . ?
O4 N3 C2 N2 -88.01(11) . . . . ?
O3 N3 C2 C1 -37.82(14) . . . . ?
O4 N3 C2 C1 144.08(10) . . . . ?
O3 N3 C2 C3 -143.20(10) . . . . ?
O4 N3 C2 C3 38.70(14) . . . . ?
O2 N2 C2 N3 -0.33(13) . . . . ?
O1 N2 C2 N3 178.77(9) . . . . ?
O2 N2 C2 C1 128.53(11) . . . . ?
O1 N2 C2 C1 -52.38(13) . . . . ?
O2 N2 C2 C3 -129.99(10) . . . . ?
O1 N2 C2 C3 49.11(13) . . . . ?
N1 C3 C2 N3 122.22(10) . . . . ?
N1 C3 C2 N2 -114.82(9) . . . . ?
N1 C3 C2 C1 2.15(8) . . . . ?
C4 N1 C1 C2 -148.61(12) . . . . ?
C3 N1 C1 C2 2.24(9) . . . . ?
N3 C2 C1 N1 -123.55(9) . . . . ?
N2 C2 C1 N1 113.27(10) . . . . ?
C3 C2 C1 N1 -2.14(8) . . . . ?
C3 N1 C4 O5 10.72(19) . . . . ?
C1 N1 C4 O5 153.82(12) . . . . ?
C3 N1 C4 C5 -171.22(10) . . . . ?
C1 N1 C4 C5 -28.12(17) . . . . ?
O7 N4 C5 C6 176.37(15) . . . . ?
O6 N4 C5 C6 -1.30(14) . . . . ?
O7 N4 C5 C4 7.2(2) . . . . ?
O6 N4 C5 C4 -170.48(11) . . . . ?
O5 C4 C5 N4 138.64(13) . . . . ?
N1 C4 C5 N4 -39.55(18) . . . . ?
O5 C4 C5 C6 -28.0(2) . . . . ?
N1 C4 C5 C6 153.85(13) . . . . ?
O6 N5 C6 C5 -0.62(16) . . . . ?
O6 N5 C6 N6 -177.33(11) . . . . ?
N4 C5 C6 N5 1.29(17) . . . . ?
C4 C5 C6 N5 169.94(12) . . . . ?
N4 C5 C6 N6 177.79(12) . . . . ?
C4 C5 C6 N6 -13.6(2) . . . . ?
O9 N6 C6 N5 -48.90(18) . . . . ?
O8 N6 C6 N5 130.65(14) . . . . ?
O9 N6 C6 C5 134.77(14) . . . . ?
O8 N6 C6 C5 -45.67(19) . . . . ?
